data_2231812
loop_
_publ_author_name
'Lee, John P.'
'Grant, Gregory J.'
'Noll, Bruce C.'

_publ_section_title
;
 Bis(1,4,7-trithiacyclononane)nickel(II) bis(tetrafluoridoborate)
 nitromethane disolvate
;
_journal_coeditor_code BR2171
_journal_issue 10
_journal_name_full 'Acta Crystallographica Section E'
_journal_page_first m1417
_journal_page_last m1418
_journal_paper_doi 10.1107/S1600536811037809
_journal_volume 67
_journal_year 2011
_chemical_formula_iupac '[Ni (C6 H12 S3)2](BF4)2, 2C H3 N O2'
_chemical_formula_moiety 'C12 H24 Ni S6 2+, 2(B F4), 2(C H3 N O2)'
_chemical_formula_sum 'C14 H30 B2 F8 N2 Ni O4 S6'
_chemical_formula_weight 715.09
_chemical_name_systematic
;
Bis(1,4,7-trithiacyclononane)nickel(II) bis(tetrafluoridoborate)
nitromethane disolvate
;
_space_group_IT_number 14
_symmetry_cell_setting monoclinic
_symmetry_space_group_name_Hall '-P 2ybc'
_symmetry_space_group_name_H-M 'P 1 21/c 1'
_atom_sites_solution_hydrogens geom
_atom_sites_solution_primary direct
_atom_sites_solution_secondary difmap
_audit_creation_method SHELXL-97
_cell_angle_alpha 90.00
_cell_angle_beta 90.88(3)
_cell_angle_gamma 90.00
_cell_formula_units_Z 4
_cell_length_a 9.1755(18)
_cell_length_b 19.825(4)
_cell_length_c 15.173(3)
_cell_measurement_reflns_used 241
_cell_measurement_temperature 200(2)
_cell_measurement_theta_max 26.1794
_cell_measurement_theta_min 2.8051
_cell_volume 2759.7(9)
_computing_cell_refinement 'SAINT (Bruker, 2007)'
_computing_data_collection 'APEX2 (Bruker, 2007)'
_computing_data_reduction 'SAINT (Bruker, 2007)'
_computing_molecular_graphics 'SHELXTL (Sheldrick, 2008)'
_computing_publication_material 'SHELXTL (Sheldrick, 2008) and local programs'
_computing_structure_refinement 'SHELXL97 (Sheldrick, 2008)'
_computing_structure_solution 'SHELXS97 (Sheldrick, 2008)'
_diffrn_ambient_temperature 200(2)
_diffrn_detector_area_resol_mean 8.3330
_diffrn_measured_fraction_theta_full 0.974
_diffrn_measured_fraction_theta_max 0.974
_diffrn_measurement_device_type 'Bruker SMART X2S benchtop crystallographic system'
_diffrn_measurement_method 'thin-slice \w'
_diffrn_radiation_monochromator graphite
_diffrn_radiation_type MoK\a
_diffrn_radiation_wavelength 0.71073
_diffrn_reflns_av_R_equivalents 0.0540
_diffrn_reflns_av_sigmaI/netI 0.0377
_diffrn_reflns_limit_h_max 10
_diffrn_reflns_limit_h_min -10
_diffrn_reflns_limit_k_max 23
_diffrn_reflns_limit_k_min -23
_diffrn_reflns_limit_l_max 18
_diffrn_reflns_limit_l_min -18
_diffrn_reflns_number 25688
_diffrn_reflns_theta_full 25.32
_diffrn_reflns_theta_max 25.32
_diffrn_reflns_theta_min 1.69
_exptl_absorpt_coefficient_mu 1.237
_exptl_absorpt_correction_T_max 0.9407
_exptl_absorpt_correction_T_min 0.3709
_exptl_absorpt_correction_type multi-scan
_exptl_absorpt_process_details '(SADABS; Sheldrick, 2004)'
_exptl_crystal_colour violet
_exptl_crystal_density_diffrn 1.721
_exptl_crystal_density_method 'not measured'
_exptl_crystal_description needle
_exptl_crystal_F_000 1464
_exptl_crystal_size_max 0.40
_exptl_crystal_size_mid 0.20
_exptl_crystal_size_min 0.10
_refine_diff_density_max 0.557
_refine_diff_density_min -0.390
_refine_ls_extinction_method none
_refine_ls_goodness_of_fit_ref 1.052
_refine_ls_hydrogen_treatment constr
_refine_ls_matrix_type full
_refine_ls_number_parameters 395
_refine_ls_number_reflns 4889
_refine_ls_number_restraints 258
_refine_ls_restrained_S_all 1.115
_refine_ls_R_factor_all 0.0522
_refine_ls_R_factor_gt 0.0373
_refine_ls_shift/su_max 0.001
_refine_ls_shift/su_mean 0.000
_refine_ls_structure_factor_coef Fsqd
_refine_ls_weighting_details 'calc w=1/[\s^2^(Fo^2^)+(0.0364P)^2^+1.8397P] where P=(Fo^2^+2Fc^2^)/3'
_refine_ls_weighting_scheme calc
_refine_ls_wR_factor_gt 0.0834
_refine_ls_wR_factor_ref 0.0902
_reflns_number_gt 3855
_reflns_number_total 4889
_reflns_threshold_expression I>2\s(I)
_cod_data_source_file br2171.cif
_cod_data_source_block I
_cod_original_cell_volume 2759.6(9)
_cod_original_sg_symbol_H-M 'P 21/c'
_cod_database_code 2231812
_cod_database_fobs_code 2231812

loop_
_symmetry_equiv_pos_as_xyz
'x, y, z'
'-x, y+1/2, -z+1/2'
'-x, -y, -z'
'x, -y-1/2, z-1/2'

loop_
_atom_site_type_symbol
_atom_site_label
_atom_site_fract_x
_atom_site_fract_y
_atom_site_fract_z
_atom_site_U_iso_or_equiv
_atom_site_adp_type
_atom_site_calc_flag
_atom_site_refinement_flags
_atom_site_occupancy
_atom_site_symmetry_multiplicity
_atom_site_disorder_assembly
_atom_site_disorder_group
Ni Ni1 1.0000 0.5000 0.5000 0.02711(14) Uani d S 1 2 . .
S S1 0.74469(9) 0.49669(4) 0.53181(6) 0.0376(2) Uani d . 1 4 . .
S S2 0.96856(9) 0.61209(4) 0.44732(5) 0.0370(2) Uani d . 1 4 . .
S S3 1.03907(9) 0.54595(4) 0.64348(5) 0.0355(2) Uani d . 1 4 . .
C C1 0.6840(4) 0.5643(2) 0.4602(2) 0.0458(9) Uani d . 1 4 . .
H H1A 0.6825 0.5474 0.3988 0.055 Uiso calc R 1 4 . .
H H1B 0.5826 0.5760 0.4754 0.055 Uiso calc R 1 4 . .
C C2 0.7751(3) 0.62848(19) 0.4635(2) 0.0448(8) Uani d . 1 4 . .
H H2A 0.7623 0.6506 0.5213 0.054 Uiso calc R 1 4 . .
H H2B 0.7396 0.6599 0.4172 0.054 Uiso calc R 1 4 . .
C C3 1.0551(4) 0.65842(18) 0.5360(2) 0.0447(8) Uani d . 1 4 . .
H H3A 1.1620 0.6541 0.5303 0.054 Uiso calc R 1 4 . .
H H3B 1.0303 0.7068 0.5291 0.054 Uiso calc R 1 4 . .
C C4 1.0139(4) 0.63624(18) 0.6276(2) 0.0453(8) Uani d . 1 4 . .
H H4A 0.9106 0.6479 0.6378 0.054 Uiso calc R 1 4 . .
H H4B 1.0744 0.6610 0.6714 0.054 Uiso calc R 1 4 . .
C C5 0.8694(4) 0.52059(18) 0.6949(2) 0.0421(8) Uani d . 1 4 . .
H H5A 0.8742 0.4717 0.7076 0.051 Uiso calc R 1 4 . .
H H5B 0.8613 0.5445 0.7519 0.051 Uiso calc R 1 4 . .
C C6 0.7342(4) 0.5343(2) 0.6409(2) 0.0438(8) Uani d . 1 4 . .
H H6A 0.7205 0.5836 0.6350 0.053 Uiso calc R 1 4 . .
H H6B 0.6487 0.5158 0.6716 0.053 Uiso calc R 1 4 . .
Ni Ni2 0.5000 0.5000 1.0000 0.02718(14) Uani d S 1 2 . .
S S4 0.46860(9) 0.61205(4) 1.05263(5) 0.0370(2) Uani d . 1 4 . .
S S5 0.53896(9) 0.54594(4) 0.85648(5) 0.0356(2) Uani d . 1 4 . .
S S6 0.24477(9) 0.49668(4) 0.96823(6) 0.0376(2) Uani d . 1 4 . .
C C7 0.5552(4) 0.65834(18) 0.9641(2) 0.0443(8) Uani d . 1 4 . .
H H7A 0.5306 0.7067 0.9704 0.053 Uiso calc R 1 4 . .
H H7B 0.6622 0.6540 0.9716 0.053 Uiso calc R 1 4 . .
C C8 0.5141(4) 0.63632(18) 0.8721(2) 0.0443(8) Uani d . 1 4 . .
H H8A 0.5746 0.6610 0.8294 0.053 Uiso calc R 1 4 . .
H H8B 0.4108 0.6481 0.8601 0.053 Uiso calc R 1 4 . .
C C9 0.3690(4) 0.52056(19) 0.8050(2) 0.0421(8) Uani d . 1 4 . .
H H9A 0.3584 0.5443 0.7479 0.050 Uiso calc R 1 4 . .
H H9B 0.3735 0.4716 0.7924 0.050 Uiso calc R 1 4 . .
C C10 0.2341(4) 0.53443(19) 0.8593(2) 0.0436(8) Uani d . 1 4 . .
H H10A 0.1474 0.5165 0.8276 0.052 Uiso calc R 1 4 . .
H H10B 0.2215 0.5838 0.8655 0.052 Uiso calc R 1 4 . .
C C11 0.1840(4) 0.56433(19) 1.0398(2) 0.0456(9) Uani d . 1 4 . .
H H11A 0.0821 0.5758 1.0235 0.055 Uiso calc R 1 4 . .
H H11B 0.1843 0.5475 1.1012 0.055 Uiso calc R 1 4 . .
C C12 0.2751(4) 0.62830(19) 1.0366(2) 0.0452(9) Uani d . 1 4 . .
H H12A 0.2419 0.6597 1.0829 0.054 Uiso calc R 1 4 . .
H H12B 0.2593 0.6505 0.9788 0.054 Uiso calc R 1 4 . .
B B1 0.5621(4) 0.3228(2) 0.3852(3) 0.0454(10) Uani d D 1 4 . .
F F2 0.4223(3) 0.31428(16) 0.3592(2) 0.0965(10) Uani d DU 1 4 A .
F F1 0.6404(15) 0.2690(6) 0.3621(9) 0.126(5) Uani d PDU 0.47(2) 4 A 1
F F3 0.5603(13) 0.3216(7) 0.4745(5) 0.098(4) Uani d PDU 0.47(2) 4 A 1
F F4 0.6175(16) 0.3788(7) 0.3580(12) 0.138(7) Uani d PDU 0.47(2) 4 A 1
F F1' 0.6551(9) 0.2978(11) 0.3282(12) 0.161(7) Uani d PDU 0.53(2) 4 A 2
F F3' 0.5895(16) 0.3014(8) 0.4656(8) 0.127(5) Uani d PDU 0.53(2) 4 A 2
F F4' 0.5896(13) 0.3911(4) 0.3868(9) 0.090(3) Uani d PDU 0.53(2) 4 A 2
B B2 0.9384(4) 0.6773(2) 0.8853(3) 0.0466(10) Uani d D 1 4 . .
F F5 0.9375(14) 0.6777(8) 0.9741(5) 0.102(5) Uani d PDU 0.45(2) 4 B 1
F F6 0.8808(17) 0.6223(7) 0.8555(13) 0.139(8) Uani d PDU 0.45(2) 4 B 1
F F7 0.8620(15) 0.7319(6) 0.8613(10) 0.130(6) Uani d PDU 0.45(2) 4 B 1
F F8 1.0777(3) 0.68555(16) 0.8592(2) 0.0960(10) Uani d DU 1 4 B .
F F5' 0.9137(15) 0.6977(8) 0.9660(7) 0.135(6) Uani d PDU 0.55(2) 4 B 2
F F6' 0.9095(12) 0.6092(4) 0.8865(8) 0.086(3) Uani d PDU 0.55(2) 4 B 2
F F7' 0.8436(9) 0.7031(10) 0.8294(12) 0.163(7) Uani d PDU 0.55(2) 4 B 2
N N1 0.5976(5) 0.3452(3) 0.6971(3) 0.0804(13) Uani d . 1 4 . .
O O1 0.4758(5) 0.3253(4) 0.6821(3) 0.185(3) Uani d . 1 4 . .
O O2 0.6242(8) 0.3969(3) 0.7308(5) 0.179(3) Uani d . 1 4 . .
C C13 0.7127(5) 0.3000(2) 0.6732(3) 0.0674(12) Uani d . 1 4 . .
H H13A 0.7133 0.2610 0.7130 0.101 Uiso calc R 1 4 . .
H H13B 0.8065 0.3235 0.6780 0.101 Uiso calc R 1 4 . .
H H13C 0.6971 0.2847 0.6124 0.101 Uiso calc R 1 4 . .
N N2 0.9028(5) 0.6549(3) 0.1971(3) 0.0808(13) Uani d . 1 4 . .
O O3 0.8747(8) 0.6035(3) 0.2312(5) 0.184(3) Uani d . 1 4 . .
O O4 1.0248(5) 0.6746(4) 0.1823(3) 0.186(4) Uani d . 1 4 . .
C C14 0.7875(5) 0.7002(2) 0.1735(3) 0.0678(12) Uani d . 1 4 . .
H H14A 0.6936 0.6774 0.1803 0.102 Uiso calc R 1 4 . .
H H14B 0.7983 0.7142 0.1120 0.102 Uiso calc R 1 4 . .
H H14C 0.7918 0.7399 0.2118 0.102 Uiso calc R 1 4 . .

loop_
_atom_site_aniso_label
_atom_site_aniso_U_11
_atom_site_aniso_U_22
_atom_site_aniso_U_33
_atom_site_aniso_U_12
_atom_site_aniso_U_13
_atom_site_aniso_U_23
Ni1 0.0251(3) 0.0323(3) 0.0239(3) 0.0019(2) 0.0015(2) -0.0014(2)
S1 0.0277(4) 0.0460(5) 0.0393(5) -0.0004(4) 0.0041(3) -0.0042(4)
S2 0.0370(5) 0.0401(5) 0.0340(4) 0.0038(4) 0.0024(3) 0.0056(3)
S3 0.0386(5) 0.0403(5) 0.0274(4) 0.0029(3) -0.0026(3) -0.0032(3)
C1 0.0305(18) 0.063(2) 0.044(2) 0.0107(16) -0.0046(14) 0.0016(17)
C2 0.0359(19) 0.050(2) 0.048(2) 0.0160(16) -0.0016(15) 0.0048(17)
C3 0.049(2) 0.0345(19) 0.051(2) -0.0017(16) -0.0044(16) 0.0021(16)
C4 0.054(2) 0.037(2) 0.045(2) -0.0006(16) -0.0049(16) -0.0117(15)
C5 0.053(2) 0.047(2) 0.0269(17) -0.0001(16) 0.0105(14) -0.0012(14)
C6 0.042(2) 0.052(2) 0.0376(19) 0.0048(16) 0.0141(15) -0.0005(16)
Ni2 0.0252(3) 0.0323(3) 0.0240(3) 0.0022(2) 0.0000(2) 0.0015(2)
S4 0.0371(5) 0.0399(5) 0.0339(4) 0.0037(4) -0.0006(3) -0.0052(3)
S5 0.0391(5) 0.0402(5) 0.0276(4) 0.0022(3) 0.0043(3) 0.0032(3)
S6 0.0276(4) 0.0455(5) 0.0396(5) -0.0010(4) -0.0022(3) 0.0039(4)
C7 0.049(2) 0.0332(19) 0.051(2) -0.0044(16) 0.0063(16) -0.0011(15)
C8 0.050(2) 0.037(2) 0.046(2) 0.0029(16) 0.0051(16) 0.0096(15)
C9 0.049(2) 0.049(2) 0.0281(17) 0.0017(16) -0.0070(14) 0.0023(14)
C10 0.044(2) 0.049(2) 0.0372(19) 0.0046(17) -0.0131(14) 0.0011(16)
C11 0.0302(18) 0.063(2) 0.044(2) 0.0095(16) 0.0066(14) -0.0004(17)
C12 0.038(2) 0.052(2) 0.045(2) 0.0158(16) 0.0034(15) -0.0059(17)
B1 0.040(2) 0.049(3) 0.047(2) 0.0007(19) -0.0008(18) 0.000(2)
F2 0.0520(16) 0.097(2) 0.140(3) -0.0027(15) -0.0223(15) -0.0342(19)
F1 0.130(10) 0.091(7) 0.159(11) 0.067(6) 0.022(7) -0.010(6)
F3 0.129(7) 0.122(9) 0.045(5) 0.035(6) 0.016(4) -0.011(5)
F4 0.123(9) 0.145(12) 0.145(12) -0.047(9) -0.026(8) 0.123(11)
F1' 0.070(5) 0.256(16) 0.160(11) -0.004(7) 0.037(6) -0.144(11)
F3' 0.138(9) 0.120(8) 0.123(9) -0.064(7) -0.051(7) 0.083(7)
F4' 0.094(6) 0.061(4) 0.115(7) -0.025(4) -0.009(5) -0.008(5)
B2 0.042(2) 0.050(3) 0.047(2) -0.002(2) 0.0008(18) -0.002(2)
F5 0.123(8) 0.142(10) 0.039(5) 0.034(7) -0.012(5) 0.018(5)
F6 0.125(10) 0.152(14) 0.140(13) -0.047(10) 0.023(8) -0.120(12)
F7 0.132(10) 0.086(7) 0.171(12) 0.067(7) -0.030(7) 0.003(7)
F8 0.0526(16) 0.098(2) 0.138(3) -0.0020(15) 0.0230(16) 0.0343(19)
F5' 0.151(9) 0.131(8) 0.123(9) -0.073(7) 0.059(7) -0.094(7)
F6' 0.094(5) 0.059(4) 0.104(7) -0.023(3) 0.011(4) 0.000(4)
F7' 0.067(5) 0.248(15) 0.175(11) -0.005(7) -0.035(5) 0.147(11)
N1 0.066(3) 0.100(4) 0.077(3) 0.028(3) 0.022(2) 0.043(3)
O1 0.054(3) 0.376(11) 0.125(4) 0.029(4) 0.000(2) 0.095(5)
O2 0.275(8) 0.060(3) 0.206(6) 0.029(4) 0.132(6) 0.008(3)
C13 0.065(3) 0.071(3) 0.066(3) 0.004(2) 0.004(2) -0.001(2)
N2 0.068(3) 0.101(4) 0.073(3) 0.026(3) -0.023(2) -0.044(3)
O3 0.278(8) 0.060(3) 0.209(6) 0.032(4) -0.133(6) -0.008(4)
O4 0.052(3) 0.376(11) 0.131(4) 0.028(4) 0.002(2) -0.097(5)
C14 0.067(3) 0.068(3) 0.068(3) 0.004(2) -0.003(2) 0.000(2)

loop_
_atom_type_symbol
_atom_type_description
_atom_type_scat_dispersion_real
_atom_type_scat_dispersion_imag
_atom_type_scat_source
C C 0.0033 0.0016 'International Tables Vol C Tables 4.2.6.8 and 6.1.1.4'
H H 0.0000 0.0000 'International Tables Vol C Tables 4.2.6.8 and 6.1.1.4'
B B 0.0013 0.0007 'International Tables Vol C Tables 4.2.6.8 and 6.1.1.4'
F F 0.0171 0.0103 'International Tables Vol C Tables 4.2.6.8 and 6.1.1.4'
S S 0.1246 0.1234 'International Tables Vol C Tables 4.2.6.8 and 6.1.1.4'
Ni Ni 0.3393 1.1124 'International Tables Vol C Tables 4.2.6.8 and 6.1.1.4'
O O 0.0106 0.0060 'International Tables Vol C Tables 4.2.6.8 and 6.1.1.4'
N N 0.0061 0.0033 'International Tables Vol C Tables 4.2.6.8 and 6.1.1.4'

loop_
_geom_angle_atom_site_label_1
_geom_angle_atom_site_label_2
_geom_angle_atom_site_label_3
_geom_angle_site_symmetry_1
_geom_angle_site_symmetry_3
_geom_angle
S2 Ni1 S2 3_766 . 180.0000(10)
S2 Ni1 S3 3_766 . 91.97(3)
S2 Ni1 S3 . . 88.03(3)
S2 Ni1 S3 3_766 3_766 88.03(3)
S2 Ni1 S3 . 3_766 91.97(3)
S3 Ni1 S3 . 3_766 180.0
S2 Ni1 S1 3_766 3_766 88.82(3)
S2 Ni1 S1 . 3_766 91.18(3)
S3 Ni1 S1 . 3_766 92.27(4)
S3 Ni1 S1 3_766 3_766 87.73(4)
S2 Ni1 S1 3_766 . 91.18(3)
S2 Ni1 S1 . . 88.82(3)
S3 Ni1 S1 . . 87.73(4)
S3 Ni1 S1 3_766 . 92.27(4)
S1 Ni1 S1 3_766 . 180.0
C1 S1 C6 . . 102.91(17)
C1 S1 Ni1 . . 98.70(12)
C6 S1 Ni1 . . 103.71(12)
C3 S2 C2 . . 103.14(17)
C3 S2 Ni1 . . 100.11(12)
C2 S2 Ni1 . . 103.56(12)
C4 S3 C5 . . 102.74(17)
C4 S3 Ni1 . . 103.76(11)
C5 S3 Ni1 . . 99.66(11)
C2 C1 S1 . . 115.8(2)
C2 C1 H1A . . 108.3
S1 C1 H1A . . 108.3
C2 C1 H1B . . 108.3
S1 C1 H1B . . 108.3
H1A C1 H1B . . 107.4
C1 C2 S2 . . 112.4(2)
C1 C2 H2A . . 109.1
S2 C2 H2A . . 109.1
C1 C2 H2B . . 109.1
S2 C2 H2B . . 109.1
H2A C2 H2B . . 107.9
C4 C3 S2 . . 115.1(3)
C4 C3 H3A . . 108.5
S2 C3 H3A . . 108.5
C4 C3 H3B . . 108.5
S2 C3 H3B . . 108.5
H3A C3 H3B . . 107.5
C3 C4 S3 . . 112.0(2)
C3 C4 H4A . . 109.2
S3 C4 H4A . . 109.2
C3 C4 H4B . . 109.2
S3 C4 H4B . . 109.2
H4A C4 H4B . . 107.9
C6 C5 S3 . . 114.9(2)
C6 C5 H5A . . 108.5
S3 C5 H5A . . 108.5
C6 C5 H5B . . 108.5
S3 C5 H5B . . 108.5
H5A C5 H5B . . 107.5
C5 C6 S1 . . 111.6(2)
C5 C6 H6A . . 109.3
S1 C6 H6A . . 109.3
C5 C6 H6B . . 109.3
S1 C6 H6B . . 109.3
H6A C6 H6B . . 108.0
S4 Ni2 S4 3_667 . 180.00(4)
S4 Ni2 S6 3_667 3_667 88.28(3)
S4 Ni2 S6 . 3_667 91.72(3)
S4 Ni2 S6 3_667 . 91.72(3)
S4 Ni2 S6 . . 88.28(3)
S6 Ni2 S6 3_667 . 180.00(4)
S4 Ni2 S5 3_667 . 91.68(3)
S4 Ni2 S5 . . 88.32(3)
S6 Ni2 S5 3_667 . 90.78(4)
S6 Ni2 S5 . . 89.22(4)
S4 Ni2 S5 3_667 3_667 88.32(3)
S4 Ni2 S5 . 3_667 91.68(3)
S6 Ni2 S5 3_667 3_667 89.22(4)
S6 Ni2 S5 . 3_667 90.78(4)
S5 Ni2 S5 . 3_667 180.00(4)
C12 S4 C7 . . 104.40(17)
C12 S4 Ni2 . . 104.10(12)
C7 S4 Ni2 . . 99.60(12)
C9 S5 C8 . . 102.78(17)
C9 S5 Ni2 . . 98.47(11)
C8 S5 Ni2 . . 103.58(11)
C10 S6 C11 . . 103.12(17)
C10 S6 Ni2 . . 102.22(12)
C11 S6 Ni2 . . 99.66(12)
C8 C7 S4 . . 115.6(2)
C8 C7 H7A . . 108.4
S4 C7 H7A . . 108.4
C8 C7 H7B . . 108.4
S4 C7 H7B . . 108.4
H7A C7 H7B . . 107.4
C7 C8 S5 . . 112.1(2)
C7 C8 H8A . . 109.2
S5 C8 H8A . . 109.2
C7 C8 H8B . . 109.2
S5 C8 H8B . . 109.2
H8A C8 H8B . . 107.9
C10 C9 S5 . . 114.8(2)
C10 C9 H9A . . 108.6
S5 C9 H9A . . 108.6
C10 C9 H9B . . 108.6
S5 C9 H9B . . 108.6
H9A C9 H9B . . 107.5
C9 C10 S6 . . 112.7(2)
C9 C10 H10A . . 109.1
S6 C10 H10A . . 109.1
C9 C10 H10B . . 109.1
S6 C10 H10B . . 109.1
H10A C10 H10B . . 107.8
C12 C11 S6 . . 115.0(2)
C12 C11 H11A . . 108.5
S6 C11 H11A . . 108.5
C12 C11 H11B . . 108.5
S6 C11 H11B . . 108.5
H11A C11 H11B . . 107.5
C11 C12 S4 . . 112.6(2)
C11 C12 H12A . . 109.1
S4 C12 H12A . . 109.1
C11 C12 H12B . . 109.1
S4 C12 H12B . . 109.1
H12A C12 H12B . . 107.8

loop_
_geom_bond_atom_site_label_1
_geom_bond_atom_site_label_2
_geom_bond_site_symmetry_2
_geom_bond_distance
Ni1 S2 3_766 2.3776(9)
Ni1 S2 . 2.3776(9)
Ni1 S3 . 2.3820(9)
Ni1 S3 3_766 2.3821(9)
Ni1 S1 3_766 2.3999(9)
Ni1 S1 . 2.3999(9)
S1 C1 . 1.808(4)
S1 C6 . 1.819(3)
S2 C3 . 1.803(4)
S2 C2 . 1.825(3)
S3 C4 . 1.820(4)
S3 C5 . 1.822(3)
C1 C2 . 1.523(5)
C1 H1A . 0.9900
C1 H1B . 0.9900
C2 H2A . 0.9900
C2 H2B . 0.9900
C3 C4 . 1.512(5)
C3 H3A . 0.9900
C3 H3B . 0.9900
C4 H4A . 0.9900
C4 H4B . 0.9900
C5 C6 . 1.500(5)
C5 H5A . 0.9900
C5 H5B . 0.9900
C6 H6A . 0.9900
C6 H6B . 0.9900
Ni2 S4 3_667 2.3795(9)
Ni2 S4 . 2.3795(9)
Ni2 S6 3_667 2.3846(10)
Ni2 S6 . 2.3846(10)
Ni2 S5 . 2.3923(9)
Ni2 S5 3_667 2.3923(9)
S4 C12 . 1.817(3)
S4 C7 . 1.819(4)
S5 C9 . 1.805(3)
S5 C8 . 1.822(4)
S6 C10 . 1.815(3)
S6 C11 . 1.819(4)
C7 C8 . 1.505(5)
C7 H7A . 0.9900
C7 H7B . 0.9900
C8 H8A . 0.9900
C8 H8B . 0.9900
C9 C10 . 1.522(5)
C9 H9A . 0.9900
C9 H9B . 0.9900
C10 H10A . 0.9900
C10 H10B . 0.9900
C11 C12 . 1.520(5)
C11 H11A . 0.9900
C11 H11B . 0.9900
C12 H12A . 0.9900
C12 H12B . 0.9900
B1 F4 . 1.291(8)
B1 F3' . 1.312(8)
B1 F1' . 1.321(8)
B1 F1 . 1.336(8)
B1 F2 . 1.347(5)
B1 F3 . 1.355(8)
B1 F4' . 1.377(8)
B2 F6 . 1.289(9)
B2 F7' . 1.310(8)
B2 F5' . 1.312(8)
B2 F7 . 1.338(8)
B2 F5 . 1.348(8)
B2 F8 . 1.354(5)
B2 F6' . 1.375(8)
N1 O2 . 1.170(7)
N1 O1 . 1.204(7)
N1 C13 . 1.435(6)
C13 H13A . 0.9800
C13 H13B . 0.9800
C13 H13C . 0.9800
N2 O3 . 1.174(7)
N2 O4 . 1.210(6)
N2 C14 . 1.428(6)
C14 H14A . 0.9800
C14 H14B . 0.9800
C14 H14C . 0.9800
